data_2210123
loop_
_publ_author_name
'Peter A. Wood'
'Ross S. Forgan'
'Simon Parsons'
'Elna Pidcock'
'Peter A. Tasker'

_publ_section_title
;
 Salicylaldoxime-III at 150 K
;
_journal_coeditor_code BT2170
_journal_issue 9
_journal_name_full 'Acta Crystallographica Section E'
_journal_page_first o3944
_journal_page_last o3946
_journal_paper_doi 10.1107/S1600536806032375
_journal_volume 62
_journal_year 2006
_chemical_formula_iupac 'C7 H7 N1 O2'
_chemical_formula_moiety 'C7 H7 N1 O2'
_chemical_formula_sum 'C7 H7 N O2'
_chemical_formula_weight 137.14
_chemical_melting_point .332E-305
_chemical_name_common salicylaldoxime
_chemical_name_systematic '2-hydroxybenzaldehyde oxime'
_space_group_IT_number 19
_symmetry_cell_setting orthorhombic
_symmetry_space_group_name_Hall 'P 2ac 2ab'
_symmetry_space_group_name_H-M 'P 21 21 21'
_atom_sites_solution_hydrogens mixed
_atom_sites_solution_primary direct
_audit_creation_method CRYSTALS_ver_12.83
_cell_angle_alpha 90
_cell_angle_beta 90
_cell_angle_gamma 90
_cell_formula_units_Z 8
_cell_length_a 7.6691(2)
_cell_length_b 12.7162(3)
_cell_length_c 13.3652(3)
_cell_measurement_reflns_used 7295
_cell_measurement_temperature 150
_cell_measurement_theta_max 28
_cell_measurement_theta_min 2
_cell_volume 1303.40(5)
_computing_cell_refinement SAINT
_computing_data_collection 'SMART (Bruker, 2001)'
_computing_data_reduction 'SAINT (Bruker, 2003)'
_computing_molecular_graphics
;
DIAMOND (Brandenburg, 2006) and XP (Sheldrick, 1997)
;
_computing_publication_material 'CRYSTALS and PLATON (Spek, 2006)'
_computing_structure_refinement 'CRYSTALS (Betteridge <i>et al.</i>,  2003)'
_computing_structure_solution 'SIR92 (Altomare <i>et al.</i>,  1994)'
_diffrn_ambient_temperature 150
_diffrn_measured_fraction_theta_full 0.997
_diffrn_measured_fraction_theta_max 0.956
_diffrn_measurement_device_type 'Bruker SMART APEX CCD area-detector'
_diffrn_measurement_method \w
_diffrn_radiation_monochromator graphite
_diffrn_radiation_type 'Mo K\a'
_diffrn_radiation_wavelength 0.71073
_diffrn_reflns_av_R_equivalents 0.061
_diffrn_reflns_limit_h_max 9
_diffrn_reflns_limit_h_min -10
_diffrn_reflns_limit_k_max 16
_diffrn_reflns_limit_k_min -17
_diffrn_reflns_limit_l_max 17
_diffrn_reflns_limit_l_min -17
_diffrn_reflns_number 15665
_diffrn_reflns_theta_full 27.456
_diffrn_reflns_theta_max 28.901
_diffrn_reflns_theta_min 2.211
_diffrn_standards_number 0
_exptl_absorpt_coefficient_mu 0.104
_exptl_absorpt_correction_T_max 0.980
_exptl_absorpt_correction_T_min 0.740
_exptl_absorpt_correction_type multi-scan
_exptl_absorpt_process_details '(SADABS; Sheldrick, 2006)'
_exptl_crystal_colour colourless
_exptl_crystal_density_diffrn 1.398
_exptl_crystal_description block
_exptl_crystal_F_000 576
_exptl_crystal_size_max 0.42
_exptl_crystal_size_mid 0.25
_exptl_crystal_size_min 0.18
_refine_diff_density_max 0.22
_refine_diff_density_min -0.28
_refine_ls_extinction_coef 22E1(2)
_refine_ls_extinction_method 'Larson (1970), Equation 22'
_refine_ls_goodness_of_fit_ref 0.9431
_refine_ls_hydrogen_treatment mixed
_refine_ls_matrix_type full
_refine_ls_number_parameters 194
_refine_ls_number_reflns 1886
_refine_ls_number_restraints 4
_refine_ls_R_factor_all 0.0388
_refine_ls_R_factor_gt 0.0333
_refine_ls_shift/su_max 0.000152
_refine_ls_structure_factor_coef Fsqd
_refine_ls_weighting_details 'w = 1/[\s^2^(F^2^) + (0.04P)^2^], where P=[max(Fo^2^,0) + 2Fc^2^]/3'
_refine_ls_weighting_scheme calc
_refine_ls_wR_factor_all 0.0794
_refine_ls_wR_factor_gt 0.0781
_refine_ls_wR_factor_ref 0.0794
_reflns_number_gt 1618
_reflns_number_total 1886
_reflns_threshold_expression I>2\s(I)
_cod_data_source_file bt2170.cif
_cod_data_source_block 1
_cod_depositor_comments
;
The following automatic conversions were performed:
'_symmetry_cell_setting' value 'Orthorhombic' changed to 'orthorhombic'
according to '/home/saulius/struct/CIF-dictionaries/cif_core.dic'
dictionary named 'cif_core.dic' version 2.4.1 from 2010-06-29.

Automatic conversion script
Id: cif_fix_enum 1527 2010-12-29 10:47:43Z saulius 

The following automatic conversions were performed:

'_symmetry_cell_setting' value 'Orthorhombic' changed to
'orthorhombic' according to
/home/saulius/struct/CIF-dictionaries/cif_core.dic dictionary named
'cif_core.dic' version 2.4.1 from 2010-06-29.

Automatic conversion script
Id: cif_fix_values 1715 2011-07-08 13:25:40Z adriana 

The following automatic conversions were performed:

'_atom_sites_solution_hydrogens' value 'geom/difmap' was changed to
'mixed'.

Automatic conversion script
Id: cif_fix_values 6452 2018-10-05 10:23:21Z andrius 
;
_cod_original_formula_sum 'C7 H7 N1 O2'
_cod_database_code 2210123
_cod_database_fobs_code 2210123

loop_
_symmetry_equiv_pos_site_id
_symmetry_equiv_pos_as_xyz
1 x,y,z
2 1/2-x,-y,1/2+z
3 1/2+x,1/2-y,-z
4 -x,1/2+y,1/2-z

loop_
_atom_site_type_symbol
_atom_site_label
_atom_site_fract_x
_atom_site_fract_y
_atom_site_fract_z
_atom_site_U_iso_or_equiv
_atom_site_adp_type
_atom_site_occupancy
O O11 0.2811(2) 0.27564(10) 0.02463(9) 0.0368 Uani 1.0000
N N21 0.2508(2) 0.22621(10) 0.11662(10) 0.0274 Uani 1.0000
C C31 0.1828(2) 0.13549(13) 0.10589(12) 0.0264 Uani 1.0000
C C41 0.1437(2) 0.07010(13) 0.19232(12) 0.0242 Uani 1.0000
C C51 0.1779(2) 0.10191(12) 0.29136(12) 0.0238 Uani 1.0000
O O51 0.24867(17) 0.19816(9) 0.31221(9) 0.0286 Uani 1.0000
C C61 0.1421(2) 0.03505(14) 0.37079(12) 0.0291 Uani 1.0000
C C71 0.0716(2) -0.06313(14) 0.35366(14) 0.0322 Uani 1.0000
C C81 0.0356(2) -0.09565(14) 0.25657(15) 0.0313 Uani 1.0000
C C91 0.0725(2) -0.02997(13) 0.17736(13) 0.0285 Uani 1.0000
O O12 0.7865(2) 0.25663(11) 0.48433(10) 0.0407 Uani 1.0000
N N22 0.7161(2) 0.16559(10) 0.44076(11) 0.0286 Uani 1.0000
C C32 0.7209(2) 0.17066(12) 0.34528(13) 0.0275 Uani 1.0000
C C42 0.6555(2) 0.08496(13) 0.28352(12) 0.0246 Uani 1.0000
C C52 0.5891(2) -0.00828(12) 0.32393(11) 0.0243 Uani 1.0000
O O52 0.58579(17) -0.02492(9) 0.42557(8) 0.0308 Uani 1.0000
C C62 0.5244(2) -0.08673(13) 0.26243(13) 0.0286 Uani 1.0000
C C72 0.5285(2) -0.07423(14) 0.15954(13) 0.0303 Uani 1.0000
C C82 0.5959(2) 0.01694(14) 0.11784(12) 0.0298 Uani 1.0000
C C92 0.6577(2) 0.09598(13) 0.17902(12) 0.0275 Uani 1.0000
H H11 0.315(3) 0.3334(17) 0.0410(18) 0.0537 Uiso 1.0000
H H31 0.1580 0.1096 0.0427 0.0315 Uiso 1.0000
H H51 0.270(3) 0.2251(17) 0.2545(15) 0.0427 Uiso 1.0000
H H61 0.1667 0.0573 0.4365 0.0331 Uiso 1.0000
H H71 0.0482 -0.1061 0.4091 0.0397 Uiso 1.0000
H H81 -0.0141 -0.1634 0.2458 0.0370 Uiso 1.0000
H H91 0.0544 -0.0523 0.1101 0.0330 Uiso 1.0000
H H12 0.768(3) 0.2501(18) 0.5479(17) 0.0593 Uiso 1.0000
H H32 0.7654 0.2305 0.3130 0.0324 Uiso 1.0000
H H52 0.624(3) 0.0323(16) 0.4501(15) 0.0450 Uiso 1.0000
H H62 0.4761 -0.1487 0.2923 0.0336 Uiso 1.0000
H H72 0.4791 -0.1260 0.1180 0.0364 Uiso 1.0000
H H82 0.5949 0.0260 0.0472 0.0363 Uiso 1.0000
H H92 0.7026 0.1581 0.1508 0.0322 Uiso 1.0000

loop_
_atom_site_aniso_label
_atom_site_aniso_U_11
_atom_site_aniso_U_22
_atom_site_aniso_U_33
_atom_site_aniso_U_12
_atom_site_aniso_U_13
_atom_site_aniso_U_23
O11 0.0607(9) 0.0291(7) 0.0207(6) -0.0041(7) 0.0001(6) 0.0029(5)
N21 0.0348(8) 0.0267(7) 0.0206(6) 0.0048(6) -0.0006(6) 0.0018(5)
C31 0.0299(8) 0.0279(8) 0.0213(7) 0.0046(7) -0.0029(7) -0.0036(7)
C41 0.0215(7) 0.0248(8) 0.0264(8) 0.0037(7) -0.0003(7) -0.0010(6)
C51 0.0237(8) 0.0222(8) 0.0253(8) 0.0036(6) 0.0011(7) -0.0017(6)
O51 0.0410(7) 0.0236(5) 0.0213(5) -0.0023(6) 0.0000(6) -0.0016(5)
C61 0.0332(8) 0.0293(8) 0.0246(8) 0.0022(8) 0.0040(7) -0.0017(7)
C71 0.0338(9) 0.0281(9) 0.0348(9) 0.0023(8) 0.0098(8) 0.0033(7)
C81 0.0283(8) 0.0250(8) 0.0408(10) -0.0019(7) 0.0048(8) -0.0048(7)
C91 0.0263(8) 0.0281(8) 0.0310(9) 0.0010(8) -0.0024(7) -0.0070(7)
O12 0.0677(10) 0.0285(6) 0.0259(6) -0.0054(7) -0.0019(7) -0.0051(6)
N22 0.0384(8) 0.0223(6) 0.0252(7) 0.0037(7) -0.0003(6) -0.0021(6)
C32 0.0339(9) 0.0233(8) 0.0254(8) 0.0024(7) 0.0024(7) 0.0018(6)
C42 0.0243(7) 0.0263(8) 0.0231(7) 0.0057(7) 0.0017(7) -0.0012(6)
C52 0.0250(8) 0.0276(8) 0.0204(7) 0.0056(7) 0.0023(7) 0.0005(7)
O52 0.0442(7) 0.0275(6) 0.0208(6) -0.0037(6) 0.0028(6) 0.0023(5)
C62 0.0287(8) 0.0271(9) 0.0300(9) 0.0009(7) -0.0016(7) 0.0003(7)
C72 0.0290(8) 0.0327(9) 0.0292(9) 0.0051(8) -0.0049(8) -0.0069(7)
C82 0.0314(8) 0.0392(9) 0.0187(7) 0.0085(8) -0.0003(7) -0.0018(7)
C92 0.0305(8) 0.0290(8) 0.0229(8) 0.0043(8) 0.0021(7) 0.0030(7)

loop_
_atom_type_symbol
_atom_type_scat_dispersion_real
_atom_type_scat_dispersion_imag
_atom_type_scat_source
C 0.0033 0.0016 'International Tables Vol C 4.2.6.8 and 6.1.1.4'
H 0.0000 0.0000 'International Tables Vol C 4.2.6.8 and 6.1.1.4'
N 0.0061 0.0033 'International Tables Vol C 4.2.6.8 and 6.1.1.4'
O 0.0106 0.0060 'International Tables Vol C 4.2.6.8 and 6.1.1.4'

loop_
_geom_angle_atom_site_label_1
_geom_angle_atom_site_label_2
_geom_angle_atom_site_label_3
_geom_angle
_geom_angle_publ_flag
N21 O11 H11 102.9(17) no
O11 N21 C31 112.06(13) ?
N21 C31 C41 120.83(15) ?
N21 C31 H31 120.6 no
C41 C31 H31 118.6 no
C31 C41 C51 122.95(14) ?
C31 C41 C91 119.13(15) ?
C51 C41 C91 117.91(15) ?
C41 C51 O51 121.49(14) ?
C41 C51 C61 120.41(15) ?
O51 C51 C61 118.10(14) ?
C51 O51 H51 104.4(14) no
C51 C61 C71 120.34(16) ?
C51 C61 H61 119.3 no
C71 C61 H61 120.4 no
C61 C71 C81 120.15(17) ?
C61 C71 H71 118.1 no
C81 C71 H71 121.7 no
C71 C81 C91 119.74(16) ?
C71 C81 H81 119.3 no
C91 C81 H81 120.9 no
C41 C91 C81 121.45(16) ?
C41 C91 H91 117.5 no
C81 C91 H91 121.0 no
N22 O12 H12 105.4(16) no
O12 N22 C32 111.20(14) ?
N22 C32 C42 121.23(16) ?
N22 C32 H32 120.7 no
C42 C32 H32 118.1 no
C32 C42 C52 122.73(14) ?
C32 C42 C92 119.02(15) ?
C52 C42 C92 118.24(15) ?
C42 C52 O52 121.24(14) ?
C42 C52 C62 120.80(14) ?
O52 C52 C62 117.96(15) ?
C52 O52 H52 104.1(14) no
C52 C62 C72 119.92(16) ?
C52 C62 H62 118.9 no
C72 C62 H62 121.2 no
C62 C72 C82 120.24(16) ?
C62 C72 H72 119.8 no
C82 C72 H72 119.9 no
C72 C82 C92 119.94(15) ?
C72 C82 H82 119.8 no
C92 C82 H82 120.2 no
C42 C92 C82 120.85(16) ?
C42 C92 H92 119.1 no
C82 C92 H92 120.0 no

loop_
_geom_bond_atom_site_label_1
_geom_bond_atom_site_label_2
_geom_bond_distance
_geom_bond_publ_flag
O11 N21 1.4003(17) ?
O11 H11 0.81(2) no
N21 C31 1.274(2) ?
C31 C41 1.454(2) ?
C31 H31 0.927 no
C41 C51 1.409(2) ?
C41 C91 1.399(2) ?
C51 O51 1.3677(19) ?
C51 C61 1.388(2) ?
O51 H51 0.86(2) no
C61 C71 1.379(3) ?
C61 H61 0.942 no
C71 C81 1.390(3) ?
C71 H71 0.938 no
C81 C91 1.378(2) ?
C81 H81 0.953 no
C91 H91 0.953 no
O12 N22 1.4039(19) ?
O12 H12 0.86(2) no
N22 C32 1.278(2) ?
C32 C42 1.456(2) ?
C32 H32 0.939 no
C42 C52 1.399(2) ?
C42 C92 1.404(2) ?
C52 O52 1.3751(19) ?
C52 C62 1.385(2) ?
O52 H52 0.85(2) no
C62 C72 1.385(2) ?
C62 H62 0.958 no
C72 C82 1.386(2) ?
C72 H72 0.941 no
C82 C92 1.380(2) ?
C82 H82 0.951 no
C92 H92 0.940 no

loop_
_geom_hbond_atom_site_label_D
_geom_hbond_atom_site_label_H
_geom_hbond_atom_site_label_A
_geom_hbond_site_symmetry_A
_geom_hbond_distance_DH
_geom_hbond_distance_HA
_geom_hbond_distance_DA
_geom_hbond_angle_DHA
_geom_hbond_publ_flag
O11 H11 O52 4_655 0.81(2) 2.01(2) 2.8137(17) 176(2) yes
O12 H12 O51 3_556 0.87(2) 1.99(2) 2.7945(18) 155(2) yes
O51 H51 N21 . 0.86(2) 1.85(2) 2.6384(18) 152(2) yes
O52 H52 N22 . 0.85(2) 1.84(2) 2.6285(18) 153.4(19) yes

loop_
_cod_related_entry_id
_cod_related_entry_database
_cod_related_entry_code
1 ChemSpider 10229769
